data_2233548
loop_
_publ_author_name
'Khan, Muneeb Hayat'
'Khan, Islam Ullah'
'Mughal, Shumaila Younas'
'Akkurt, Mehmet'

_publ_section_title
;
 3-(Propan-2-yloxy)-1,2-benzothiazole 1,1-dioxide
;
_journal_coeditor_code LD2045
_journal_issue 2
_journal_name_full 'Acta Crystallographica Section E'
_journal_page_first o507
_journal_paper_doi 10.1107/S1600536812002413
_journal_volume 68
_journal_year 2012
_chemical_formula_iupac 'C10 H11 N O3 S'
_chemical_formula_moiety 'C10 H11 N O3 S'
_chemical_formula_sum 'C10 H11 N O3 S'
_chemical_formula_weight 225.27
_chemical_name_systematic
;
3-(Propan-2-yloxy)-1,2-benzothiazole 1,1-dioxide
;
_space_group_IT_number 2
_symmetry_cell_setting triclinic
_symmetry_space_group_name_Hall '-P 1'
_symmetry_space_group_name_H-M 'P -1'
_atom_sites_solution_hydrogens geom
_atom_sites_solution_primary direct
_atom_sites_solution_secondary difmap
_cell_angle_alpha 101.624(2)
_cell_angle_beta 106.6940(10)
_cell_angle_gamma 114.8980(10)
_cell_formula_units_Z 2
_cell_length_a 8.1899(3)
_cell_length_b 8.8361(4)
_cell_length_c 8.9045(4)
_cell_measurement_reflns_used 4072
_cell_measurement_temperature 296(2)
_cell_measurement_theta_max 28.02
_cell_measurement_theta_min 2.57
_cell_volume 519.89(4)
_computing_cell_refinement 'SAINT (Bruker, 2007)'
_computing_data_collection 'APEX2 (Bruker, 2007)'
_computing_data_reduction 'SAINT (Bruker, 2007)'
_computing_molecular_graphics 'ORTEP-3 for Windows (Farrugia, 1997)'
_computing_publication_material 'WinGX (Farrugia, 1999), PARST (Nardelli, 1983) and PLATON (Spek, 2009)'
_computing_structure_refinement 'SHELXL97 (Sheldrick, 2008)'
_computing_structure_solution 'SHELXS97 (Sheldrick, 2008)'
_diffrn_ambient_temperature 296(2)
_diffrn_measured_fraction_theta_full 0.988
_diffrn_measured_fraction_theta_max 0.988
_diffrn_measurement_device_type 'Bruker APEXII CCD'
_diffrn_measurement_method '\f and \w scans'
_diffrn_radiation_monochromator graphite
_diffrn_radiation_source 'sealed tube'
_diffrn_radiation_type MoK\a
_diffrn_radiation_wavelength 0.71073
_diffrn_reflns_av_R_equivalents 0.0204
_diffrn_reflns_av_sigmaI/netI 0.0220
_diffrn_reflns_limit_h_max 10
_diffrn_reflns_limit_h_min -10
_diffrn_reflns_limit_k_max 11
_diffrn_reflns_limit_k_min -11
_diffrn_reflns_limit_l_max 11
_diffrn_reflns_limit_l_min -11
_diffrn_reflns_number 9516
_diffrn_reflns_reduction_process
;
;
_diffrn_reflns_theta_full 28.35
_diffrn_reflns_theta_max 28.35
_diffrn_reflns_theta_min 2.74
_diffrn_standards_number 0
_exptl_absorpt_coefficient_mu 0.297
_exptl_absorpt_correction_type none
_exptl_crystal_colour colourless
_exptl_crystal_density_diffrn 1.439
_exptl_crystal_density_method 'Not Measured'
_exptl_crystal_description prism
_exptl_crystal_F_000 236
_exptl_crystal_size_max 0.13
_exptl_crystal_size_mid 0.10
_exptl_crystal_size_min 0.08
_refine_diff_density_max 0.293
_refine_diff_density_min -0.340
_refine_ls_extinction_method none
_refine_ls_goodness_of_fit_ref 1.051
_refine_ls_hydrogen_treatment constr
_refine_ls_matrix_type full
_refine_ls_number_parameters 138
_refine_ls_number_reflns 2560
_refine_ls_number_restraints 0
_refine_ls_restrained_S_all 1.051
_refine_ls_R_factor_all 0.0454
_refine_ls_R_factor_gt 0.0361
_refine_ls_shift/su_max 0.000
_refine_ls_shift/su_mean 0.000
_refine_ls_structure_factor_coef Fsqd
_refine_ls_weighting_details 'calc w=1/[\s^2^(Fo^2^)+(0.0509P)^2^+0.1198P] where P=(Fo^2^+2Fc^2^)/3'
_refine_ls_weighting_scheme calc
_refine_ls_wR_factor_gt 0.0958
_refine_ls_wR_factor_ref 0.1020
_reflns_number_gt 2090
_reflns_number_total 2560
_reflns_threshold_expression I>2\s(I)
_cod_data_source_file ld2045.cif
_cod_data_source_block I
_cod_database_code 2233548
_cod_database_fobs_code 2233548

loop_
_symmetry_equiv_pos_site_id
_symmetry_equiv_pos_as_xyz
1 x,y,z
2 -x,-y,-z

loop_
_atom_site_aniso_label
_atom_site_aniso_U_11
_atom_site_aniso_U_22
_atom_site_aniso_U_33
_atom_site_aniso_U_12
_atom_site_aniso_U_13
_atom_site_aniso_U_23
S1 0.0302(2) 0.0471(2) 0.0359(2) 0.0212(2) 0.0067(2) 0.0023(2)
O1 0.0688(9) 0.0846(10) 0.0389(7) 0.0538(8) 0.0105(6) 0.0162(7)
O2 0.0311(6) 0.0500(7) 0.0705(9) 0.0097(5) 0.0136(6) -0.0036(6)
O3 0.0344(5) 0.0448(6) 0.0316(5) 0.0210(5) 0.0112(4) 0.0054(4)
N1 0.0319(6) 0.0444(7) 0.0358(7) 0.0225(6) 0.0112(5) 0.0055(5)
C1 0.0307(7) 0.0378(8) 0.0358(7) 0.0185(6) 0.0146(6) 0.0110(6)
C2 0.0446(8) 0.0425(8) 0.0403(8) 0.0232(7) 0.0208(7) 0.0095(7)
C3 0.0496(9) 0.0551(10) 0.0560(10) 0.0350(8) 0.0335(8) 0.0211(8)
C4 0.0359(8) 0.0632(11) 0.0544(10) 0.0311(8) 0.0231(7) 0.0256(9)
C5 0.0316(7) 0.0491(9) 0.0385(8) 0.0205(7) 0.0138(6) 0.0149(7)
C6 0.0303(7) 0.0364(7) 0.0336(7) 0.0179(6) 0.0154(6) 0.0133(6)
C7 0.0319(7) 0.0345(7) 0.0326(7) 0.0177(6) 0.0130(6) 0.0099(6)
C8 0.0444(8) 0.0458(9) 0.0352(8) 0.0281(7) 0.0147(7) 0.0062(7)
C9 0.0649(12) 0.0509(10) 0.0402(9) 0.0286(9) 0.0160(8) 0.0048(8)
C10 0.0610(11) 0.0629(12) 0.0602(12) 0.0292(10) 0.0367(10) 0.0139(10)

loop_
_atom_site_type_symbol
_atom_site_label
_atom_site_fract_x
_atom_site_fract_y
_atom_site_fract_z
_atom_site_U_iso_or_equiv
_atom_site_thermal_displace_type
_atom_site_calc_flag
_atom_site_refinement_flags
_atom_site_occupancy
S S1 0.51553(5) 0.65330(5) -0.19102(5) 0.04140(10) Uani d . 1.000
O O1 0.4815(2) 0.7249(2) -0.31926(16) 0.0625(5) Uani d . 1.000
O O2 0.35943(17) 0.48322(17) -0.21499(18) 0.0616(4) Uani d . 1.000
O O3 0.85768(15) 0.97134(14) 0.24607(13) 0.0389(3) Uani d . 1.000
N N1 0.58062(18) 0.80108(18) -0.00718(16) 0.0386(4) Uani d . 1.000
C C1 0.7438(2) 0.6603(2) -0.14202(18) 0.0347(4) Uani d . 1.000
C C2 0.8040(2) 0.5704(2) -0.2379(2) 0.0423(5) Uani d . 1.000
C C3 0.9986(3) 0.6115(2) -0.1638(2) 0.0472(6) Uani d . 1.000
C C4 1.1264(2) 0.7379(2) -0.0035(2) 0.0470(6) Uani d . 1.000
C C5 1.0640(2) 0.8267(2) 0.0923(2) 0.0402(5) Uani d . 1.000
C C6 0.8694(2) 0.78493(19) 0.02064(18) 0.0325(4) Uani d . 1.000
C C7 0.7613(2) 0.85598(19) 0.08991(18) 0.0333(4) Uani d . 1.000
C C8 0.7475(2) 1.0339(2) 0.3210(2) 0.0418(5) Uani d . 1.000
C C9 0.9032(3) 1.2032(3) 0.4722(2) 0.0561(6) Uani d . 1.000
C C10 0.6175(3) 0.8887(3) 0.3664(3) 0.0610(7) Uani d . 1.000
H H2 0.71820 0.48640 -0.34680 0.0510 Uiso c R 1.000
H H3 1.04400 0.55220 -0.22400 0.0570 Uiso c R 1.000
H H4 1.25700 0.76420 0.04130 0.0560 Uiso c R 1.000
H H5 1.15010 0.91140 0.20090 0.0480 Uiso c R 1.000
H H8 0.66590 1.06130 0.23960 0.0500 Uiso c R 1.000
H H9A 0.98120 1.17530 0.55260 0.0840 Uiso c R 1.000
H H9B 0.84010 1.25380 0.52320 0.0840 Uiso c R 1.000
H H9C 0.98750 1.28810 0.43690 0.0840 Uiso c R 1.000
H H10A 0.53260 0.77990 0.26810 0.0910 Uiso c R 1.000
H H10B 0.53830 0.92470 0.40760 0.0910 Uiso c R 1.000
H H10C 0.69860 0.86850 0.45240 0.0910 Uiso c R 1.000

loop_
_atom_type_symbol
_atom_type_description
_atom_type_scat_dispersion_real
_atom_type_scat_dispersion_imag
_atom_type_scat_source
C C 0.0033 0.0016 ' International Tables Vol C Tables 4.2.6.8 and 6.1.1.4'
H H 0.0000 0.0000 ' International Tables Vol C Tables 4.2.6.8 and 6.1.1.4'
N N 0.0061 0.0033 ' International Tables Vol C Tables 4.2.6.8 and 6.1.1.4'
O O 0.0106 0.0060 ' International Tables Vol C Tables 4.2.6.8 and 6.1.1.4'
S S 0.1246 0.1234 ' International Tables Vol C Tables 4.2.6.8 and 6.1.1.4'

loop_
_geom_angle_atom_site_label_1
_geom_angle_atom_site_label_2
_geom_angle_atom_site_label_3
_geom_angle
_geom_angle_publ_flag
O1 S1 O2 117.54(9) no
O1 S1 N1 109.42(8) no
O1 S1 C1 110.06(9) no
O2 S1 N1 109.04(8) no
O2 S1 C1 112.19(9) no
N1 S1 C1 96.54(8) no
C7 O3 C8 117.70(14) no
S1 N1 C7 109.19(13) no
S1 C1 C2 130.80(12) no
S1 C1 C6 106.85(13) no
C2 C1 C6 122.32(17) no
C1 C2 C3 116.66(15) no
C2 C3 C4 121.7(2) no
C3 C4 C5 121.20(18) no
C4 C5 C6 117.64(15) no
C1 C6 C5 120.49(16) no
C1 C6 C7 109.38(15) no
C5 C6 C7 130.13(14) no
O3 C7 N1 124.94(16) no
O3 C7 C6 117.08(15) no
N1 C7 C6 117.98(14) no
O3 C8 C9 105.62(16) no
O3 C8 C10 108.91(16) no
C9 C8 C10 113.00(16) no
C1 C2 H2 122.00 no
C3 C2 H2 122.00 no
C2 C3 H3 119.00 no
C4 C3 H3 119.00 no
C3 C4 H4 119.00 no
C5 C4 H4 119.00 no
C4 C5 H5 121.00 no
C6 C5 H5 121.00 no
O3 C8 H8 110.00 no
C9 C8 H8 110.00 no
C10 C8 H8 110.00 no
C8 C9 H9A 109.00 no
C8 C9 H9B 109.00 no
C8 C9 H9C 109.00 no
H9A C9 H9B 110.00 no
H9A C9 H9C 109.00 no
H9B C9 H9C 110.00 no
C8 C10 H10A 109.00 no
C8 C10 H10B 109.00 no
C8 C10 H10C 109.00 no
H10A C10 H10B 110.00 no
H10A C10 H10C 109.00 no
H10B C10 H10C 110.00 no

loop_
_geom_bond_atom_site_label_1
_geom_bond_atom_site_label_2
_geom_bond_distance
_geom_bond_publ_flag
S1 O1 1.4278(15) no
S1 O2 1.4264(16) no
S1 N1 1.6493(14) no
S1 C1 1.7642(19) no
O3 C7 1.3101(18) no
O3 C8 1.477(2) no
N1 C7 1.290(2) no
C1 C2 1.379(2) no
C1 C6 1.384(2) no
C2 C3 1.385(3) no
C3 C4 1.377(2) no
C4 C5 1.387(3) no
C5 C6 1.382(3) no
C6 C7 1.478(3) no
C8 C9 1.508(3) no
C8 C10 1.500(3) no
C2 H2 0.9300 no
C3 H3 0.9300 no
C4 H4 0.9300 no
C5 H5 0.9300 no
C8 H8 0.9800 no
C9 H9A 0.9600 no
C9 H9B 0.9600 no
C9 H9C 0.9600 no
C10 H10A 0.9600 no
C10 H10B 0.9600 no
C10 H10C 0.9600 no

loop_
_geom_torsion_atom_site_label_1
_geom_torsion_atom_site_label_2
_geom_torsion_atom_site_label_3
_geom_torsion_atom_site_label_4
_geom_torsion
_geom_torsion_publ_flag
O1 S1 N1 C7 -114.21(14) no
O2 S1 N1 C7 115.99(13) no
C1 S1 N1 C7 -0.22(13) no
O1 S1 C1 C2 -65.92(19) no
O2 S1 C1 C2 66.96(19) no
N1 S1 C1 C2 -179.38(17) no
O1 S1 C1 C6 112.15(13) no
O2 S1 C1 C6 -114.97(13) no
N1 S1 C1 C6 -1.30(13) no
C8 O3 C7 N1 4.5(2) no
C8 O3 C7 C6 -175.82(13) no
C7 O3 C8 C10 76.34(18) no
C7 O3 C8 C9 -162.02(15) no
S1 N1 C7 C6 1.72(19) no
S1 N1 C7 O3 -178.64(13) no
C2 C1 C6 C7 -179.48(15) no
S1 C1 C6 C5 -176.95(13) no
S1 C1 C2 C3 177.44(14) no
C6 C1 C2 C3 -0.4(3) no
S1 C1 C6 C7 2.25(16) no
C2 C1 C6 C5 1.3(3) no
C1 C2 C3 C4 -1.0(3) no
C2 C3 C4 C5 1.5(3) no
C3 C4 C5 C6 -0.5(3) no
C4 C5 C6 C7 -179.86(16) no
C4 C5 C6 C1 -0.8(2) no
C5 C6 C7 N1 176.34(17) no
C1 C6 C7 O3 177.57(14) no
C1 C6 C7 N1 -2.8(2) no
C5 C6 C7 O3 -3.3(3) no

loop_
_cod_related_entry_id
_cod_related_entry_database
_cod_related_entry_code
1 ChemSpider 2414737
